data_2209953
loop_
_publ_author_name
'Stefanowicz, Piotr'
'Jaremko, \/Lukasz'
'Jaremko, Mariusz'
'Staszewska, Anna'
'Szewczuk, Zbigniew'
'Bryndal, Iwona'
'Lis, Tadeusz'

_publ_section_title
;(2<i>S</i>)-3-(4-Amino-3-nitrophenyl)-2-(9<i>H</i>-fluoren-9-ylmethoxycarbonylamino)propanoic
 acid dichloromethane disolvate
;
_journal_coeditor_code LH2148
_journal_issue 8
_journal_name_full 'Acta Crystallographica Section E'
_journal_page_first o3555
_journal_page_last o3557
_journal_paper_doi 10.1107/S1600536806028273
_journal_volume 62
_journal_year 2006
_chemical_formula_iupac 'C24 H21 N3 O6 , 2C H2 Cl2'
_chemical_formula_moiety 'C24 H21 N3 O6 , 2C H2 Cl2'
_chemical_formula_sum 'C26 H25 Cl4 N3 O6'
_chemical_formula_weight 617.29
_chemical_melting_point 438
_chemical_name_systematic
;(2S)-3-(4-Amino-3-nitrophenyl)-2-(9H-fluoren-9-ylmethoxycarbonylamino)propanoic
acid
 dichloromethane disolvate
;
_space_group_IT_number 4
_symmetry_cell_setting monoclinic
_symmetry_space_group_name_Hall 'P 2yb'
_symmetry_space_group_name_H-M 'P 1 21 1'
_atom_sites_solution_hydrogens geom
_atom_sites_solution_primary direct
_atom_sites_solution_secondary difmap
_cell_angle_alpha 90.00
_cell_angle_beta 103.17(3)
_cell_angle_gamma 90.00
_cell_formula_units_Z 4
_cell_length_a 12.362(3)
_cell_length_b 10.489(3)
_cell_length_c 22.958(4)
_cell_measurement_reflns_used 12599
_cell_measurement_temperature 100(2)
_cell_measurement_theta_max 30.0
_cell_measurement_theta_min 3.30
_cell_volume 2898.6(13)
_computing_cell_refinement 'CrysAlisRED (Oxford Diffraction, 2003)'
_computing_data_collection 'CrysAlisCCD (Oxford Diffraction, 2003)'
_computing_data_reduction CrysAlisRED
_computing_molecular_graphics 'SHELXTL (Bruker, 1997)'
_computing_publication_material SHELXL97
_computing_structure_refinement 'SHELXL97 (Sheldrick, 1997)'
_computing_structure_solution 'SHELXS97 (Sheldrick, 1997)'
_diffrn_ambient_temperature 100(2)
_diffrn_measured_fraction_theta_full 0.996
_diffrn_measured_fraction_theta_max 0.978
_diffrn_measurement_device_type 'Oxford Diffraction KM-4-CCD'
_diffrn_measurement_method \w
_diffrn_radiation_monochromator graphite
_diffrn_radiation_source 'fine-focus sealed tube'
_diffrn_radiation_type MoK\a
_diffrn_radiation_wavelength 0.71073
_diffrn_reflns_av_R_equivalents 0.0643
_diffrn_reflns_av_sigmaI/netI 0.1108
_diffrn_reflns_limit_h_max 18
_diffrn_reflns_limit_h_min -18
_diffrn_reflns_limit_k_max 12
_diffrn_reflns_limit_k_min -16
_diffrn_reflns_limit_l_max 34
_diffrn_reflns_limit_l_min -35
_diffrn_reflns_number 44865
_diffrn_reflns_theta_full 27.50
_diffrn_reflns_theta_max 33.00
_diffrn_reflns_theta_min 3.30
_diffrn_standards_number 0
_exptl_absorpt_coefficient_mu 0.453
_exptl_absorpt_correction_T_max 0.947
_exptl_absorpt_correction_T_min 0.913
_exptl_absorpt_correction_type numerical
_exptl_absorpt_process_details '(CrysAlisRED; Oxford Diffraction, 2003)'
_exptl_crystal_colour yellow
_exptl_crystal_density_diffrn 1.415
_exptl_crystal_density_method 'not measured'
_exptl_crystal_description block
_exptl_crystal_F_000 1272
_exptl_crystal_size_max 0.25
_exptl_crystal_size_mid 0.2
_exptl_crystal_size_min 0.15
_refine_diff_density_max 0.51
_refine_diff_density_min -0.54
_refine_ls_abs_structure_details 'Flack (1983), with 4474 Friedel pairs'
_refine_ls_abs_structure_Flack 0.12(4)
_refine_ls_extinction_method none
_refine_ls_goodness_of_fit_ref 0.950
_refine_ls_hydrogen_treatment constr
_refine_ls_matrix_type full
_refine_ls_number_parameters 715
_refine_ls_number_reflns 15906
_refine_ls_number_restraints 7
_refine_ls_restrained_S_all 0.950
_refine_ls_R_factor_all 0.1114
_refine_ls_R_factor_gt 0.0614
_refine_ls_shift/su_max 0.000
_refine_ls_shift/su_mean 0.000
_refine_ls_structure_factor_coef Fsqd
_refine_ls_weighting_details 'calc w = 1/[\s^2^(Fo^2^)+(0.0457P)^2^] where P=(Fo^2^+2Fc^2^)/3'
_refine_ls_weighting_scheme calc
_refine_ls_wR_factor_gt 0.1004
_refine_ls_wR_factor_ref 0.1120
_reflns_number_gt 9639
_reflns_number_total 15906
_reflns_threshold_expression I>2\s(I)
_cod_data_source_file lh2148.cif
_cod_data_source_block I
_cod_depositor_comments
;
The following automatic conversions were performed:
'_symmetry_cell_setting' value 'Monoclinic' changed to 'monoclinic'
according to '/home/saulius/struct/CIF-dictionaries/cif_core.dic'
dictionary named 'cif_core.dic' version 2.4.1 from 2010-06-29.

Automatic conversion script
Id: cif_fix_enum 1527 2010-12-29 10:47:43Z saulius 

The following automatic conversions were performed:

'_symmetry_cell_setting' value 'Monoclinic' changed to 'monoclinic'
according to /home/saulius/struct/CIF-dictionaries/cif_core.dic
dictionary named 'cif_core.dic' version 2.4.1 from 2010-06-29.

Automatic conversion script
Id: cif_fix_values 1715 2011-07-08 13:25:40Z adriana 
;
_cod_original_cell_volume 2898.6(12)
_cod_original_sg_symbol_H-M 'P 21'
_cod_database_code 2209953
_cod_database_fobs_code 2209953

loop_
_symmetry_equiv_pos_as_xyz
'x, y, z'
'-x, y+1/2, -z'

loop_
_atom_site_type_symbol
_atom_site_label
_atom_site_fract_x
_atom_site_fract_y
_atom_site_fract_z
_atom_site_U_iso_or_equiv
_atom_site_adp_type
_atom_site_calc_flag
_atom_site_refinement_flags
_atom_site_occupancy
_atom_site_disorder_assembly
_atom_site_disorder_group
O O1A 0.50747(15) 0.68992(17) 0.06903(8) 0.0200(4) Uani d . 1 . .
O O2A 0.35497(15) 0.61680(18) 0.00490(8) 0.0224(4) Uani d . 1 . .
H H2OA 0.3509 0.6920 -0.0080 0.027 Uiso calc R 1 . .
O O3A 0.45934(17) -0.04129(18) 0.26065(8) 0.0235(4) Uani d . 1 . .
O O4A 0.45313(17) 0.15834(18) 0.28255(8) 0.0246(4) Uani d . 1 . .
O O5A 0.65010(14) 0.34547(17) 0.04272(7) 0.0149(4) Uani d . 1 . .
O O6A 0.73120(14) 0.34610(17) 0.14191(8) 0.0160(4) Uani d . 1 . .
N N1A 0.56961(16) 0.4457(2) 0.10964(9) 0.0130(4) Uani d . 1 . .
H H1A 0.5804 0.4796 0.1456 0.016 Uiso calc R 1 . .
N N2A 0.44883(18) 0.0732(2) 0.24476(9) 0.0164(5) Uani d . 1 . .
N N3A 0.4600(2) -0.1133(2) 0.15041(10) 0.0223(5) Uani d . 1 . .
H H3A1 0.4732 -0.1421 0.1874 0.027 Uiso calc R 1 . .
H H3A2 0.4623 -0.1656 0.1207 0.027 Uiso calc R 1 . .
C C1A 0.4458(2) 0.6038(2) 0.04807(11) 0.0155(5) Uani d . 1 . .
C C2A 0.4642(2) 0.4643(2) 0.06677(11) 0.0130(5) Uani d . 1 . .
H H2A 0.4671 0.4141 0.0301 0.016 Uiso calc R 1 . .
C C3A 0.3670(2) 0.4117(2) 0.09152(12) 0.0162(5) Uani d . 1 . .
H H311 0.3599 0.4615 0.1271 0.019 Uiso calc R 1 . .
H H312 0.2967 0.4200 0.0608 0.019 Uiso calc R 1 . .
C C4A 0.3876(2) 0.2729(2) 0.10849(11) 0.0137(5) Uani d . 1 . .
C C5A 0.4063(2) 0.2338(2) 0.16716(11) 0.0139(5) Uani d . 1 . .
H H5A 0.4034 0.2942 0.1976 0.017 Uiso calc R 1 . .
C C6A 0.4298(2) 0.1043(2) 0.18268(11) 0.0150(5) Uani d . 1 . .
C C7A 0.4362(2) 0.0104(2) 0.13930(11) 0.0150(5) Uani d . 1 . .
C C8A 0.4154(2) 0.0540(2) 0.07891(11) 0.0167(5) Uani d . 1 . .
H H8A 0.4180 -0.0053 0.0480 0.020 Uiso calc R 1 . .
C C9A 0.3916(2) 0.1801(3) 0.06428(11) 0.0161(5) Uani d . 1 . .
H H9A 0.3776 0.2053 0.0235 0.019 Uiso calc R 1 . .
C C10A 0.6498(2) 0.3772(2) 0.09447(11) 0.0124(5) Uani d . 1 . .
C C11A 0.8200(2) 0.2692(3) 0.12739(11) 0.0178(5) Uani d . 1 . .
H H1A1 0.8594 0.3188 0.1019 0.021 Uiso calc R 1 . .
H H1A2 0.7884 0.1919 0.1052 0.021 Uiso calc R 1 . .
C C12A 0.9003(2) 0.2318(3) 0.18500(11) 0.0152(5) Uani d . 1 . .
H H12A 0.9326 0.3097 0.2075 0.018 Uiso calc R 1 . .
C C13A 0.9924(2) 0.1501(3) 0.17000(11) 0.0166(5) Uani d . 1 . .
C C14A 1.0661(2) 0.1811(3) 0.13510(12) 0.0208(6) Uani d . 1 . .
H H14A 1.0634 0.2624 0.1166 0.025 Uiso calc R 1 . .
C C15A 1.1447(2) 0.0902(3) 0.12764(12) 0.0241(6) Uani d . 1 . .
H H15A 1.1952 0.1088 0.1032 0.029 Uiso calc R 1 . .
C C16A 1.1489(2) -0.0278(3) 0.15605(13) 0.0234(6) Uani d . 1 . .
H H16A 1.2040 -0.0879 0.1516 0.028 Uiso calc R 1 . .
C C17A 1.0741(2) -0.0594(3) 0.19077(12) 0.0212(6) Uani d . 1 . .
H H17A 1.0766 -0.1406 0.2094 0.025 Uiso calc R 1 . .
C C18A 0.9954(2) 0.0310(3) 0.19758(11) 0.0155(5) Uani d . 1 . .
C C19A 0.9085(2) 0.0271(3) 0.23189(11) 0.0170(5) Uani d . 1 . .
C C20A 0.8795(2) -0.0685(3) 0.26794(12) 0.0208(6) Uani d . 1 . .
H H20A 0.9177 -0.1478 0.2727 0.025 Uiso calc R 1 . .
C C21A 0.7940(2) -0.0459(3) 0.29679(13) 0.0275(7) Uani d . 1 . .
H H21A 0.7736 -0.1101 0.3215 0.033 Uiso calc R 1 . .
C C22A 0.7381(2) 0.0704(3) 0.28969(13) 0.0284(7) Uani d . 1 . .
H H22A 0.6798 0.0846 0.3096 0.034 Uiso calc R 1 . .
C C23A 0.7663(2) 0.1663(3) 0.25377(12) 0.0233(6) Uani d . 1 . .
H H23A 0.7275 0.2452 0.2487 0.028 Uiso calc R 1 . .
C C24A 0.8528(2) 0.1438(3) 0.22551(11) 0.0162(5) Uani d . 1 . .
O O1B 0.51099(16) 1.18527(18) 0.43616(8) 0.0220(4) Uani d . 1 . .
O O2B 0.64840(16) 1.10912(18) 0.50908(8) 0.0223(4) Uani d . 1 . .
H H2OB 0.6516 1.1847 0.5215 0.027 Uiso calc R 1 . .
O O3B 0.54907(17) 0.46849(18) 0.24280(8) 0.0241(4) Uani d . 1 . .
O O4B 0.56097(18) 0.67111(19) 0.22676(8) 0.0275(5) Uani d . 1 . .
O O5B 0.33648(14) 0.85061(17) 0.45331(8) 0.0169(4) Uani d . 1 . .
O O6B 0.26709(14) 0.89983(18) 0.35571(8) 0.0181(4) Uani d . 1 . .
N N1B 0.44199(18) 0.9478(2) 0.39692(9) 0.0163(4) Uani d . 1 . .
H H1B 0.4428 0.9775 0.3612 0.020 Uiso calc R 1 . .
N N2B 0.56075(18) 0.5810(2) 0.26140(9) 0.0169(5) Uani d . 1 . .
N N3B 0.5576(2) 0.3807(2) 0.35106(10) 0.0224(5) Uani d . 1 . .
H H3B1 0.5605 0.3232 0.3793 0.027 Uiso calc R 1 . .
H H3B2 0.5415 0.3576 0.3132 0.027 Uiso calc R 1 . .
C C1B 0.5640(2) 1.0970(2) 0.46229(10) 0.0151(5) Uani d . 1 . .
C C2B 0.5423(2) 0.9572(3) 0.44401(11) 0.0145(5) Uani d . 1 . .
H H2B 0.5310 0.9081 0.4795 0.017 Uiso calc R 1 . .
C C3B 0.6424(2) 0.9004(3) 0.42367(11) 0.0169(5) Uani d . 1 . .
H H321 0.6576 0.9523 0.3904 0.020 Uiso calc R 1 . .
H H322 0.7088 0.9044 0.4572 0.020 Uiso calc R 1 . .
C C4B 0.6226(2) 0.7635(2) 0.40322(11) 0.0162(5) Uani d . 1 . .
C C5B 0.5982(2) 0.7321(2) 0.34366(11) 0.0148(5) Uani d . 1 . .
H H5B 0.5948 0.7976 0.3147 0.018 Uiso calc R 1 . .
C C6B 0.5781(2) 0.6051(2) 0.32447(11) 0.0145(5) Uani d . 1 . .
C C7B 0.5779(2) 0.5043(2) 0.36579(11) 0.0164(5) Uani d . 1 . .
C C8B 0.6038(2) 0.5391(3) 0.42715(12) 0.0192(6) Uani d . 1 . .
H H8B 0.6062 0.4750 0.4567 0.023 Uiso calc R 1 . .
C C9B 0.6255(2) 0.6641(3) 0.44491(11) 0.0182(5) Uani d . 1 . .
H H9B 0.6429 0.6836 0.4864 0.022 Uiso calc R 1 . .
C C10B 0.3482(2) 0.8955(2) 0.40585(10) 0.0140(5) Uani d . 1 . .
C C11B 0.1626(2) 0.8393(3) 0.35876(13) 0.0204(6) Uani d . 1 . .
H H1B1 0.1014 0.8780 0.3285 0.025 Uiso calc R 1 . .
H H1B2 0.1475 0.8543 0.3987 0.025 Uiso calc R 1 . .
C C12B 0.1662(2) 0.6956(3) 0.34746(12) 0.0185(5) Uani d . 1 . .
H H12B 0.2249 0.6542 0.3790 0.022 Uiso calc R 1 . .
C C13B 0.0529(2) 0.6372(3) 0.34641(12) 0.0209(6) Uani d . 1 . .
C C14B -0.0051(2) 0.6335(3) 0.39183(14) 0.0294(7) Uani d . 1 . .
H H14B 0.0254 0.6703 0.4298 0.035 Uiso calc R 1 . .
C C15B -0.1092(3) 0.5745(3) 0.38028(16) 0.0349(8) Uani d . 1 . .
H H15B -0.1494 0.5696 0.4109 0.042 Uiso calc R 1 . .
C C16B -0.1542(3) 0.5229(3) 0.32400(16) 0.0342(8) Uani d . 1 . .
H H16B -0.2248 0.4824 0.3169 0.041 Uiso calc R 1 . .
C C17B -0.0981(2) 0.5294(3) 0.27807(15) 0.0272(7) Uani d . 1 . .
H H17B -0.1308 0.4970 0.2394 0.033 Uiso calc R 1 . .
C C18B 0.0073(2) 0.5848(3) 0.29007(13) 0.0209(6) Uani d . 1 . .
C C19B 0.0874(2) 0.5996(3) 0.25230(12) 0.0215(6) Uani d . 1 . .
C C20B 0.0826(2) 0.5625(3) 0.19331(14) 0.0287(7) Uani d . 1 . .
H H20B 0.0188 0.5203 0.1706 0.034 Uiso calc R 1 . .
C C21B 0.1724(3) 0.5881(3) 0.16831(14) 0.0313(7) Uani d . 1 . .
H H21B 0.1700 0.5630 0.1283 0.038 Uiso calc R 1 . .
C C22B 0.2658(2) 0.6502(3) 0.20127(14) 0.0283(7) Uani d . 1 . .
H H22B 0.3261 0.6677 0.1832 0.034 Uiso calc R 1 . .
C C23B 0.2728(2) 0.6872(3) 0.26036(12) 0.0224(6) Uani d . 1 . .
H H23B 0.3374 0.7283 0.2829 0.027 Uiso calc R 1 . .
C C24B 0.1823(2) 0.6623(2) 0.28553(12) 0.0181(5) Uani d . 1 . .
Cl Cl1 -0.26953(8) 0.89283(8) 0.08922(4) 0.0445(2) Uani d . 1 . .
Cl Cl2 -0.19003(7) 0.63040(8) 0.08664(4) 0.0424(2) Uani d . 1 . .
C C30 -0.2405(3) 0.7484(3) 0.12973(14) 0.0405(9) Uani d . 1 . .
H H301 -0.3090 0.7169 0.1404 0.049 Uiso calc R 1 . .
H H302 -0.1843 0.7640 0.1673 0.049 Uiso calc R 1 . .
Cl Cl3 0.7247(2) 0.8811(3) 0.59695(16) 0.0396(6) Uani d PD 0.764(6) A 1
Cl Cl4 0.8450(2) 0.7309(3) 0.70065(11) 0.0796(9) Uani d PD 0.764(6) A 1
C C40 0.7272(5) 0.7495(6) 0.6435(2) 0.058(2) Uani d PD 0.764(6) A 1
H H401 0.6620 0.7549 0.6617 0.070 Uiso calc PR 0.764(6) A 1
H H402 0.7182 0.6718 0.6184 0.070 Uiso calc PR 0.764(6) A 1
Cl Cl31 0.7556(8) 0.8714(13) 0.5978(6) 0.0396(6) Uani d PD 0.236(6) A 2
Cl Cl41 0.8038(7) 0.7773(9) 0.7161(4) 0.0796(9) Uani d PD 0.236(6) A 2
C C401 0.751(3) 0.7373(18) 0.6417(4) 0.058(2) Uani d PD 0.236(6) A 2
H H411 0.6733 0.7072 0.6360 0.070 Uiso calc PR 0.236(6) A 2
H H412 0.7956 0.6678 0.6298 0.070 Uiso calc PR 0.236(6) A 2
Cl Cl5 0.14199(8) 0.79174(14) 0.02583(4) 0.0656(4) Uani d . 1 . .
Cl Cl6 -0.04682(11) 0.96014(12) -0.01272(6) 0.0818(4) Uani d . 1 . .
C C50 0.0034(3) 0.8244(4) 0.02774(15) 0.0412(9) Uani d . 1 . .
H H501 -0.0436 0.7506 0.0111 0.049 Uiso calc R 1 . .
H H502 -0.0018 0.8357 0.0698 0.049 Uiso calc R 1 . .
Cl Cl7 0.15154(9) 0.74663(16) 0.56067(6) 0.0796(4) Uani d . 1 . .
Cl Cl8 -0.06225(12) 0.61957(15) 0.55271(6) 0.0851(4) Uani d . 1 . .
C C60 0.0379(3) 0.7227(5) 0.59415(19) 0.0604(12) Uani d . 1 . .
H H601 0.0655 0.6870 0.6347 0.073 Uiso calc R 1 . .
H H602 0.0029 0.8060 0.5984 0.073 Uiso calc R 1 . .

loop_
_atom_site_aniso_label
_atom_site_aniso_U_11
_atom_site_aniso_U_22
_atom_site_aniso_U_33
_atom_site_aniso_U_12
_atom_site_aniso_U_13
_atom_site_aniso_U_23
O1A 0.0245(10) 0.0156(9) 0.0178(9) -0.0003(8) 0.0003(8) 0.0001(8)
O2A 0.0232(10) 0.0140(9) 0.0248(10) -0.0017(8) -0.0057(8) 0.0101(8)
O3A 0.0381(12) 0.0138(9) 0.0189(9) 0.0023(9) 0.0071(9) 0.0073(8)
O4A 0.0414(12) 0.0207(10) 0.0114(9) -0.0010(9) 0.0049(8) -0.0032(8)
O5A 0.0177(9) 0.0131(9) 0.0131(8) 0.0035(7) 0.0016(7) -0.0032(7)
O6A 0.0165(9) 0.0167(9) 0.0137(8) 0.0075(7) 0.0010(7) -0.0005(7)
N1A 0.0159(10) 0.0122(10) 0.0091(9) 0.0009(8) -0.0011(8) -0.0011(8)
N2A 0.0210(11) 0.0146(11) 0.0138(10) -0.0008(9) 0.0041(9) 0.0038(9)
N3A 0.0371(14) 0.0112(11) 0.0199(11) 0.0046(10) 0.0092(10) 0.0016(9)
C1A 0.0232(13) 0.0110(12) 0.0141(12) 0.0031(10) 0.0081(10) 0.0046(10)
C2A 0.0157(12) 0.0122(12) 0.0101(11) 0.0020(10) 0.0006(9) 0.0011(10)
C3A 0.0163(12) 0.0135(12) 0.0195(12) 0.0021(10) 0.0057(10) 0.0025(10)
C4A 0.0125(12) 0.0135(12) 0.0160(12) -0.0017(10) 0.0052(10) -0.0001(10)
C5A 0.0164(12) 0.0104(11) 0.0154(12) -0.0005(10) 0.0044(10) -0.0015(10)
C6A 0.0183(13) 0.0142(12) 0.0127(11) -0.0008(10) 0.0041(10) 0.0025(10)
C7A 0.0187(13) 0.0117(12) 0.0168(12) 0.0004(10) 0.0086(10) -0.0006(10)
C8A 0.0214(13) 0.0166(13) 0.0129(12) -0.0004(11) 0.0058(10) -0.0025(10)
C9A 0.0190(13) 0.0192(13) 0.0106(11) -0.0013(11) 0.0045(10) 0.0016(10)
C10A 0.0148(12) 0.0065(11) 0.0158(12) -0.0014(9) 0.0032(10) 0.0025(9)
C11A 0.0180(13) 0.0177(13) 0.0185(12) 0.0093(10) 0.0059(10) 0.0035(11)
C12A 0.0142(12) 0.0155(12) 0.0160(12) 0.0016(10) 0.0034(10) 0.0024(10)
C13A 0.0145(12) 0.0194(13) 0.0151(12) 0.0021(10) 0.0014(10) -0.0015(10)
C14A 0.0157(13) 0.0234(14) 0.0218(14) -0.0010(11) 0.0011(11) 0.0035(12)
C15A 0.0160(13) 0.0367(17) 0.0208(14) -0.0009(12) 0.0067(11) 0.0025(13)
C16A 0.0194(14) 0.0253(15) 0.0257(14) 0.0087(12) 0.0055(12) -0.0003(12)
C17A 0.0228(14) 0.0177(13) 0.0217(13) 0.0049(11) 0.0019(11) 0.0020(11)
C18A 0.0154(12) 0.0153(12) 0.0150(12) -0.0020(10) 0.0018(10) -0.0017(10)
C19A 0.0121(12) 0.0207(13) 0.0163(12) -0.0012(11) -0.0006(10) 0.0024(11)
C20A 0.0182(13) 0.0202(14) 0.0215(13) -0.0005(11) -0.0008(11) 0.0066(11)
C21A 0.0221(15) 0.0330(16) 0.0277(15) -0.0043(13) 0.0064(12) 0.0139(14)
C22A 0.0209(14) 0.0424(19) 0.0246(15) 0.0024(13) 0.0106(12) 0.0084(14)
C23A 0.0199(14) 0.0279(16) 0.0218(14) 0.0049(12) 0.0039(11) 0.0044(12)
C24A 0.0154(12) 0.0223(14) 0.0101(11) 0.0003(10) 0.0013(9) -0.0010(10)
O1B 0.0298(11) 0.0157(9) 0.0182(9) -0.0009(8) 0.0010(8) 0.0017(8)
O2B 0.0270(10) 0.0158(10) 0.0190(9) 0.0019(8) -0.0049(8) -0.0046(8)
O3B 0.0400(12) 0.0157(9) 0.0169(9) -0.0047(9) 0.0069(9) -0.0040(8)
O4B 0.0492(13) 0.0189(10) 0.0138(9) 0.0041(10) 0.0058(9) 0.0049(8)
O5B 0.0198(9) 0.0151(9) 0.0155(9) -0.0005(8) 0.0034(7) 0.0019(7)
O6B 0.0175(9) 0.0174(9) 0.0168(9) -0.0038(8) -0.0016(7) 0.0022(8)
N1B 0.0199(11) 0.0188(11) 0.0094(9) -0.0042(9) 0.0017(8) 0.0014(9)
N2B 0.0199(11) 0.0153(11) 0.0141(10) 0.0007(9) 0.0013(9) -0.0010(9)
N3B 0.0382(14) 0.0110(11) 0.0177(11) -0.0029(10) 0.0056(10) 0.0026(9)
C1B 0.0201(13) 0.0164(13) 0.0090(11) -0.0032(10) 0.0038(10) -0.0015(10)
C2B 0.0157(12) 0.0162(12) 0.0101(11) -0.0007(10) -0.0002(10) -0.0009(10)
C3B 0.0194(13) 0.0167(13) 0.0160(12) -0.0030(11) 0.0067(10) -0.0050(11)
C4B 0.0166(12) 0.0157(13) 0.0168(12) -0.0018(10) 0.0045(10) -0.0005(10)
C5B 0.0153(12) 0.0141(12) 0.0149(12) 0.0008(10) 0.0036(10) 0.0020(10)
C6B 0.0168(12) 0.0154(12) 0.0109(11) -0.0001(10) 0.0023(10) -0.0021(10)
C7B 0.0185(13) 0.0168(13) 0.0147(12) 0.0008(10) 0.0051(10) 0.0030(10)
C8B 0.0249(14) 0.0197(13) 0.0139(12) 0.0017(11) 0.0062(11) 0.0036(11)
C9B 0.0221(13) 0.0197(14) 0.0128(12) -0.0015(11) 0.0040(10) 0.0013(10)
C10B 0.0201(13) 0.0094(11) 0.0112(11) 0.0038(10) 0.0006(10) -0.0007(10)
C11B 0.0175(13) 0.0215(14) 0.0216(13) -0.0007(11) 0.0031(11) -0.0029(11)
C12B 0.0148(12) 0.0197(13) 0.0197(13) -0.0025(10) 0.0011(10) 0.0017(11)
C13B 0.0169(13) 0.0179(13) 0.0259(14) 0.0013(11) 0.0011(11) 0.0009(12)
C14B 0.0271(15) 0.0317(17) 0.0316(16) -0.0043(13) 0.0112(13) -0.0061(14)
C15B 0.0243(16) 0.0348(18) 0.050(2) -0.0052(14) 0.0184(15) -0.0080(16)
C16B 0.0208(15) 0.0250(16) 0.061(2) -0.0028(13) 0.0171(15) -0.0164(16)
C17B 0.0194(14) 0.0197(14) 0.0412(18) 0.0016(12) 0.0045(13) -0.0132(13)
C18B 0.0166(13) 0.0140(12) 0.0315(15) 0.0047(10) 0.0040(12) -0.0028(11)
C19B 0.0191(13) 0.0175(14) 0.0271(14) 0.0023(11) 0.0034(11) -0.0033(12)
C20B 0.0225(15) 0.0269(16) 0.0349(16) -0.0003(12) 0.0025(13) -0.0150(13)
C21B 0.0391(18) 0.0296(17) 0.0267(15) 0.0017(14) 0.0104(14) -0.0091(14)
C22B 0.0254(15) 0.0290(16) 0.0338(16) 0.0024(13) 0.0136(13) -0.0037(14)
C23B 0.0251(14) 0.0171(13) 0.0246(14) 0.0024(11) 0.0046(12) -0.0016(11)
C24B 0.0147(12) 0.0119(12) 0.0254(14) 0.0037(10) 0.0000(11) 0.0023(11)
Cl1 0.0563(6) 0.0270(4) 0.0416(5) -0.0115(4) -0.0066(4) 0.0028(4)
Cl2 0.0348(4) 0.0358(5) 0.0546(5) -0.0038(4) 0.0058(4) 0.0124(4)
C30 0.050(2) 0.0354(19) 0.0275(16) -0.0110(17) -0.0089(15) 0.0072(15)
Cl3 0.0529(16) 0.0283(7) 0.0317(4) -0.0087(12) -0.0030(12) 0.0107(5)
Cl4 0.0613(14) 0.0783(15) 0.0718(12) -0.0055(11) -0.0419(11) 0.0307(11)
C40 0.020(4) 0.082(3) 0.063(3) -0.011(3) -0.010(2) 0.051(3)
Cl31 0.0529(16) 0.0283(7) 0.0317(4) -0.0087(12) -0.0030(12) 0.0107(5)
Cl41 0.0613(14) 0.0783(15) 0.0718(12) -0.0055(11) -0.0419(11) 0.0307(11)
C401 0.020(4) 0.082(3) 0.063(3) -0.011(3) -0.010(2) 0.051(3)
Cl5 0.0454(6) 0.1205(11) 0.0332(5) 0.0132(6) 0.0137(4) -0.0145(6)
Cl6 0.0818(8) 0.0540(7) 0.0818(8) 0.0010(6) -0.0397(7) -0.0023(6)
C50 0.0341(19) 0.058(2) 0.0319(17) -0.0064(17) 0.0080(15) 0.0009(17)
Cl7 0.0478(6) 0.1219(12) 0.0706(7) -0.0041(7) 0.0167(6) -0.0336(8)
Cl8 0.0946(9) 0.0996(10) 0.0655(7) -0.0368(8) 0.0273(7) -0.0215(8)
C60 0.041(2) 0.085(3) 0.054(2) 0.001(2) 0.0086(19) -0.013(2)

loop_
_atom_type_symbol
_atom_type_description
_atom_type_scat_dispersion_real
_atom_type_scat_dispersion_imag
_atom_type_scat_source
C C 0.0033 0.0016 'International Tables Vol C Tables 4.2.6.8 and 6.1.1.4'
H H 0.0000 0.0000 'International Tables Vol C Tables 4.2.6.8 and 6.1.1.4'
N N 0.0061 0.0033 'International Tables Vol C Tables 4.2.6.8 and 6.1.1.4'
O O 0.0106 0.0060 'International Tables Vol C Tables 4.2.6.8 and 6.1.1.4'
Cl Cl 0.1484 0.1585 'International Tables Vol C Tables 4.2.6.8 and 6.1.1.4'

loop_
_geom_angle_atom_site_label_1
_geom_angle_atom_site_label_2
_geom_angle_atom_site_label_3
_geom_angle
_geom_angle_publ_flag
C1A O2A H2OA 109.5 no
C10A O6A C11A 114.33(18) no
C10A N1A C2A 120.0(2) no
C10A N1A H1A 120.0 no
C2A N1A H1A 120.0 no
O4A N2A O3A 120.2(2) no
O4A N2A C6A 120.4(2) no
O3A N2A C6A 119.5(2) no
C7A N3A H3A1 120.0 no
C7A N3A H3A2 120.0 no
H3A1 N3A H3A2 120.0 no
O1A C1A O2A 124.8(2) no
O1A C1A C2A 124.3(2) no
O2A C1A C2A 110.8(2) no
N1A C2A C1A 111.8(2) no
N1A C2A C3A 110.78(19) no
C1A C2A C3A 111.6(2) no
N1A C2A H2A 107.5 no
C1A C2A H2A 107.5 no
C3A C2A H2A 107.5 no
C4A C3A C2A 109.8(2) no
C4A C3A H311 109.7 no
C2A C3A H311 109.7 no
C4A C3A H312 109.7 no
C2A C3A H312 109.7 no
H311 C3A H312 108.2 no
C5A C4A C9A 118.1(2) no
C5A C4A C3A 121.3(2) no
C9A C4A C3A 120.6(2) no
C4A C5A C6A 120.7(2) no
C4A C5A H5A 119.6 no
C6A C5A H5A 119.6 no
C7A C6A C5A 122.1(2) no
C7A C6A N2A 121.4(2) no
C5A C6A N2A 116.6(2) no
N3A C7A C6A 125.7(2) no
N3A C7A C8A 118.6(2) no
C6A C7A C8A 115.7(2) no
C9A C8A C7A 121.7(2) no
C9A C8A H8A 119.2 no
C7A C8A H8A 119.2 no
C8A C9A C4A 121.7(2) no
C8A C9A H9A 119.2 no
C4A C9A H9A 119.2 no
O5A C10A N1A 124.2(2) no
O5A C10A O6A 123.3(2) no
N1A C10A O6A 112.5(2) no
O6A C11A C12A 108.7(2) no
O6A C11A H1A1 109.9 no
C12A C11A H1A1 109.9 no
O6A C11A H1A2 109.9 no
C12A C11A H1A2 109.9 no
H1A1 C11A H1A2 108.3 no
C11A C12A C24A 115.2(2) no
C11A C12A C13A 108.8(2) no
C24A C12A C13A 102.1(2) no
C11A C12A H12A 110.2 no
C24A C12A H12A 110.2 no
C13A C12A H12A 110.2 no
C14A C13A C18A 121.3(2) no
C14A C13A C12A 128.6(2) no
C18A C13A C12A 110.1(2) no
C13A C14A C15A 118.6(3) no
C13A C14A H14A 120.7 no
C15A C14A H14A 120.7 no
C16A C15A C14A 120.0(3) no
C16A C15A H15A 120.0 no
C14A C15A H15A 120.0 no
C17A C16A C15A 121.3(3) no
C17A C16A H16A 119.3 no
C15A C16A H16A 119.3 no
C16A C17A C18A 118.3(3) no
C16A C17A H17A 120.8 no
C18A C17A H17A 120.8 no
C17A C18A C13A 120.3(2) no
C17A C18A C19A 131.0(3) no
C13A C18A C19A 108.7(2) no
C24A C19A C20A 120.3(2) no
C24A C19A C18A 108.8(2) no
C20A C19A C18A 130.9(3) no
C21A C20A C19A 119.0(3) no
C21A C20A H20A 120.5 no
C19A C20A H20A 120.5 no
C20A C21A C22A 120.3(3) no
C20A C21A H21A 119.9 no
C22A C21A H21A 119.9 no
C21A C22A C23A 121.1(3) no
C21A C22A H22A 119.4 no
C23A C22A H22A 119.4 no
C24A C23A C22A 118.4(3) no
C24A C23A H23A 120.8 no
C22A C23A H23A 120.8 no
C23A C24A C19A 120.9(3) no
C23A C24A C12A 128.8(2) no
C19A C24A C12A 110.3(2) no
C1B O2B H2OB 109.5 no
C10B O6B C11B 116.2(2) no
C10B N1B C2B 122.4(2) no
C10B N1B H1B 118.8 no
C2B N1B H1B 118.8 no
O4B N2B O3B 121.2(2) no
O4B N2B C6B 119.5(2) no
O3B N2B C6B 119.3(2) no
C7B N3B H3B1 120.0 no
C7B N3B H3B2 120.0 no
H3B1 N3B H3B2 120.0 no
O1B C1B O2B 124.5(2) no
O1B C1B C2B 123.7(2) no
O2B C1B C2B 111.8(2) no
N1B C2B C1B 109.7(2) no
N1B C2B C3B 110.9(2) no
C1B C2B C3B 110.5(2) no
N1B C2B H2B 108.6 no
C1B C2B H2B 108.6 no
C3B C2B H2B 108.6 no
C4B C3B C2B 112.1(2) no
C4B C3B H321 109.2 no
C2B C3B H321 109.2 no
C4B C3B H322 109.2 no
C2B C3B H322 109.2 no
H321 C3B H322 107.9 no
C5B C4B C9B 117.7(2) no
C5B C4B C3B 121.4(2) no
C9B C4B C3B 120.9(2) no
C4B C5B C6B 121.5(2) no
C4B C5B H5B 119.3 no
C6B C5B H5B 119.3 no
C5B C6B C7B 121.5(2) no
C5B C6B N2B 117.2(2) no
C7B C6B N2B 121.3(2) no
N3B C7B C8B 118.9(2) no
N3B C7B C6B 125.2(2) no
C8B C7B C6B 115.9(2) no
C9B C8B C7B 121.5(2) no
C9B C8B H8B 119.3 no
C7B C8B H8B 119.3 no
C8B C9B C4B 121.9(2) no
C8B C9B H9B 119.1 no
C4B C9B H9B 119.0 no
O5B C10B N1B 125.1(2) no
O5B C10B O6B 123.9(2) no
N1B C10B O6B 111.0(2) no
O6B C11B C12B 111.2(2) no
O6B C11B H1B1 109.4 no
C12B C11B H1B1 109.4 no
O6B C11B H1B2 109.4 no
C12B C11B H1B2 109.4 no
H1B1 C11B H1B2 108.0 no
C24B C12B C13B 102.0(2) no
C24B C12B C11B 113.5(2) no
C13B C12B C11B 109.7(2) no
C24B C12B H12B 110.4 no
C13B C12B H12B 110.4 no
C11B C12B H12B 110.4 no
C14B C13B C18B 120.8(3) no
C14B C13B C12B 128.8(3) no
C18B C13B C12B 110.3(2) no
C13B C14B C15B 118.6(3) no
C13B C14B H14B 120.7 no
C15B C14B H14B 120.7 no
C16B C15B C14B 120.2(3) no
C16B C15B H15B 119.9 no
C14B C15B H15B 119.9 no
C17B C16B C15B 121.4(3) no
C17B C16B H16B 119.3 no
C15B C16B H16B 119.3 no
C16B C17B C18B 118.4(3) no
C16B C17B H17B 120.8 no
C18B C17B H17B 120.8 no
C17B C18B C13B 120.4(3) no
C17B C18B C19B 130.8(3) no
C13B C18B C19B 108.7(2) no
C20B C19B C24B 120.1(3) no
C20B C19B C18B 131.2(3) no
C24B C19B C18B 108.7(2) no
C21B C20B C19B 119.0(3) no
C21B C20B H20B 120.5 no
C19B C20B H20B 120.5 no
C20B C21B C22B 120.6(3) no
C20B C21B H21B 119.7 no
C22B C21B H21B 119.7 no
C21B C22B C23B 121.3(3) no
C21B C22B H22B 119.4 no
C23B C22B H22B 119.4 no
C22B C23B C24B 118.2(3) no
C22B C23B H23B 120.9 no
C24B C23B H23B 120.9 no
C23B C24B C19B 120.7(3) no
C23B C24B C12B 129.2(2) no
C19B C24B C12B 110.1(2) no
Cl1 C30 Cl2 110.92(19) no
Cl1 C30 H301 109.5 no
Cl2 C30 H301 109.5 no
Cl1 C30 H302 109.5 no
Cl2 C30 H302 109.5 no
H301 C30 H302 108.0 no
Cl4 C40 Cl3 116.6(4) no
Cl4 C40 H401 108.1 no
Cl3 C40 H401 108.1 no
Cl4 C40 H402 108.1 no
Cl3 C40 H402 108.1 no
H401 C40 H402 107.3 no
Cl41 C401 Cl31 108.6(9) no
Cl41 C401 H411 110.0 no
Cl31 C401 H411 110.0 no
Cl41 C401 H412 110.0 no
Cl31 C401 H412 110.0 no
H411 C401 H412 108.3 no
Cl6 C50 Cl5 112.2(2) no
Cl6 C50 H501 109.2 no
Cl5 C50 H501 109.2 no
Cl6 C50 H502 109.2 no
Cl5 C50 H502 109.2 no
H501 C50 H502 107.9 no
Cl8 C60 Cl7 112.7(2) no
Cl8 C60 H601 109.1 no
Cl7 C60 H601 109.1 no
Cl8 C60 H602 109.1 no
Cl7 C60 H602 109.1 no
H601 C60 H602 107.8 no

loop_
_geom_bond_atom_site_label_1
_geom_bond_atom_site_label_2
_geom_bond_distance
_geom_bond_publ_flag
O1A C1A 1.208(3) no
O2A C1A 1.325(3) no
O2A H2OA 0.8400 no
O3A N2A 1.253(3) no
O4A N2A 1.238(3) no
O5A C10A 1.235(3) no
O6A C10A 1.344(3) no
O6A C11A 1.461(3) no
N1A C10A 1.333(3) no
N1A C2A 1.456(3) no
N1A H1A 0.8800 no
N2A C6A 1.428(3) no
N3A C7A 1.342(3) no
N3A H3A1 0.8800 no
N3A H3A2 0.8800 no
C1A C2A 1.527(3) no
C2A C3A 1.544(4) no
C2A H2A 1.0000 no
C3A C4A 1.513(4) no
C3A H311 0.9900 no
C3A H312 0.9900 no
C4A C5A 1.376(3) no
C4A C9A 1.415(3) no
C5A C6A 1.417(4) no
C5A H5A 0.9500 no
C6A C7A 1.415(4) no
C7A C8A 1.427(4) no
C8A C9A 1.380(4) no
C8A H8A 0.9500 no
C9A H9A 0.9500 no
C11A C12A 1.513(3) no
C11A H1A1 0.9900 no
C11A H1A2 0.9900 no
C12A C24A 1.520(4) no
C12A C13A 1.526(4) no
C12A H12A 1.0000 no
C13A C14A 1.382(4) no
C13A C18A 1.398(4) no
C14A C15A 1.399(4) no
C14A H14A 0.9500 no
C15A C16A 1.395(4) no
C15A H15A 0.9500 no
C16A C17A 1.391(4) no
C16A H16A 0.9500 no
C17A C18A 1.393(4) no
C17A H17A 0.9500 no
C18A C19A 1.470(4) no
C19A C24A 1.396(4) no
C19A C20A 1.398(4) no
C20A C21A 1.390(4) no
C20A H20A 0.9500 no
C21A C22A 1.393(4) no
C21A H21A 0.9500 no
C22A C23A 1.395(4) no
C22A H22A 0.9500 no
C23A C24A 1.391(4) no
C23A H23A 0.9500 no
O1B C1B 1.212(3) no
O2B C1B 1.322(3) no
O2B H2OB 0.8400 no
O3B N2B 1.252(3) no
O4B N2B 1.236(3) no
O5B C10B 1.226(3) no
O6B C10B 1.344(3) no
O6B C11B 1.455(3) no
N1B C10B 1.340(3) no
N1B C2B 1.451(3) no
N1B H1B 0.8800 no
N2B C6B 1.437(3) no
N3B C7B 1.349(3) no
N3B H3B1 0.8800 no
N3B H3B2 0.8800 no
C1B C2B 1.532(4) no
C2B C3B 1.539(4) no
C2B H2B 1.0000 no
C3B C4B 1.513(4) no
C3B H321 0.9900 no
C3B H322 0.9900 no
C4B C5B 1.372(4) no
C4B C9B 1.410(4) no
C5B C6B 1.408(4) no
C5B H5B 0.9500 no
C6B C7B 1.421(4) no
C7B C8B 1.419(4) no
C8B C9B 1.381(4) no
C8B H8B 0.9500 no
C9B H9B 0.9500 no
C11B C12B 1.532(4) no
C11B H1B1 0.9900 no
C11B H1B2 0.9900 no
C12B C24B 1.521(4) no
C12B C13B 1.524(4) no
C12B H12B 1.0000 no
C13B C14B 1.394(4) no
C13B C18B 1.400(4) no
C14B C15B 1.398(4) no
C14B H14B 0.9500 no
C15B C16B 1.395(5) no
C15B H15B 0.9500 no
C16B C17B 1.389(5) no
C16B H16B 0.9500 no
C17B C18B 1.396(4) no
C17B H17B 0.9500 no
C18B C19B 1.465(4) no
C19B C20B 1.397(4) no
C19B C24B 1.408(4) no
C20B C21B 1.387(5) no
C20B H20B 0.9500 no
C21B C22B 1.390(4) no
C21B H21B 0.9500 no
C22B C23B 1.395(4) no
C22B H22B 0.9500 no
C23B C24B 1.396(4) no
C23B H23B 0.9500 no
Cl1 C30 1.771(3) no
Cl2 C30 1.783(4) no
C30 H301 0.9900 no
C30 H302 0.9900 no
Cl3 C40 1.741(3) no
Cl4 C40 1.735(4) no
C40 H401 0.9900 no
C40 H402 0.9900 no
Cl31 C401 1.739(5) no
Cl41 C401 1.737(5) no
C401 H411 0.9900 no
C401 H412 0.9900 no
Cl5 C50 1.758(4) no
Cl6 C50 1.736(4) no
C50 H501 0.9900 no
C50 H502 0.9900 no
Cl7 C60 1.766(4) no
Cl8 C60 1.753(5) no
C60 H601 0.9900 no
C60 H602 0.9900 no

loop_
_geom_hbond_atom_site_label_D
_geom_hbond_atom_site_label_H
_geom_hbond_atom_site_label_A
_geom_hbond_site_symmetry_A
_geom_hbond_distance_DH
_geom_hbond_distance_HA
_geom_hbond_distance_DA
_geom_hbond_angle_DHA
O2A H2OA O5A 2_655 0.84 1.80 2.631(3) 173
N1A H1A O3B . 0.88 2.35 3.134(3) 148
N3A H3A1 O3A . 0.88 2.03 2.643(3) 126
N3A H3A1 O4B 1_545 0.88 2.32 2.958(3) 129
N3A H3A2 O1A 1_545 0.88 2.08 2.932(3) 163
O2B H2OB O5B 2_656 0.84 1.83 2.669(3) 178
N1B H1B O3A 1_565 0.88 2.37 3.186(3) 154
N3B H3B2 O3B . 0.88 2.01 2.630(3) 126
N3B H3B2 O4A . 0.88 2.39 2.942(3) 121
N3B H3B1 O1B 1_545 0.88 2.13 2.977(3) 161
C5B H5B O3A 1_565 0.95 2.50 3.277(3) 139
C8B H8B O5B 2_646 0.95 2.41 3.326(3) 162
C30 H301 O1A 1_455 0.99 2.49 3.170(4) 125
C40 H401 O4A 2_656 0.99 2.35 3.239(7) 149

loop_
_geom_torsion_atom_site_label_1
_geom_torsion_atom_site_label_2
_geom_torsion_atom_site_label_3
_geom_torsion_atom_site_label_4
_geom_torsion
_geom_torsion_publ_flag
C10A N1A C2A C1A -114.1(2) no
C10A N1A C2A C3A 120.7(2) no
O1A C1A C2A N1A -4.5(4) yes
O2A C1A C2A N1A 174.0(2) no
O1A C1A C2A C3A 120.2(3) no
O2A C1A C2A C3A -61.3(3) no
N1A C2A C3A C4A -55.7(3) no
C1A C2A C3A C4A 179.0(2) no
C2A C3A C4A C5A 113.4(3) yes
C2A C3A C4A C9A -64.6(3) yes
C9A C4A C5A C6A 0.6(4) no
C3A C4A C5A C6A -177.5(2) no
C4A C5A C6A C7A 0.6(4) no
C4A C5A C6A N2A 179.5(2) no
O4A N2A C6A C7A 173.2(2) no
O3A N2A C6A C7A -7.9(4) no
O4A N2A C6A C5A -5.7(4) no
O3A N2A C6A C5A 173.1(2) no
C5A C6A C7A N3A 178.7(3) no
N2A C6A C7A N3A -0.1(4) no
C5A C6A C7A C8A -1.2(4) no
N2A C6A C7A C8A 180.0(2) no
N3A C7A C8A C9A -179.3(2) no
C6A C7A C8A C9A 0.6(4) no
C7A C8A C9A C4A 0.6(4) no
C5A C4A C9A C8A -1.2(4) no
C3A C4A C9A C8A 177.0(2) no
C2A N1A C10A O5A 13.3(4) yes
C2A N1A C10A O6A -166.6(2) no
C11A O6A C10A O5A -0.9(3) no
C11A O6A C10A N1A 179.1(2) no
C10A O6A C11A C12A -175.2(2) no
O6A C11A C12A C24A 65.5(3) yes
O6A C11A C12A C13A 179.3(2) no
C11A C12A C13A C14A 59.0(3) no
C24A C12A C13A C14A -178.9(3) no
C11A C12A C13A C18A -121.3(2) no
C24A C12A C13A C18A 0.9(3) no
C18A C13A C14A C15A 0.1(4) no
C12A C13A C14A C15A 179.8(2) no
C13A C14A C15A C16A -1.2(4) no
C14A C15A C16A C17A 1.8(4) no
C15A C16A C17A C18A -1.2(4) no
C16A C17A C18A C13A 0.0(4) no
C16A C17A C18A C19A -178.5(3) no
C14A C13A C18A C17A 0.6(4) no
C12A C13A C18A C17A -179.2(2) no
C14A C13A C18A C19A 179.3(2) no
C12A C13A C18A C19A -0.4(3) no
C17A C18A C19A C24A 178.4(3) no
C13A C18A C19A C24A -0.2(3) no
C17A C18A C19A C20A 0.2(5) no
C13A C18A C19A C20A -178.4(3) no
C24A C19A C20A C21A 0.5(4) no
C18A C19A C20A C21A 178.6(3) no
C19A C20A C21A C22A 0.1(4) no
C20A C21A C22A C23A 0.0(5) no
C21A C22A C23A C24A -0.7(4) no
C22A C23A C24A C19A 1.3(4) no
C22A C23A C24A C12A -179.3(3) no
C20A C19A C24A C23A -1.3(4) no
C18A C19A C24A C23A -179.7(2) no
C20A C19A C24A C12A 179.3(2) no
C18A C19A C24A C12A 0.8(3) no
C11A C12A C24A C23A -62.7(4) no
C13A C12A C24A C23A 179.6(3) no
C11A C12A C24A C19A 116.7(2) no
C13A C12A C24A C19A -1.0(3) no
C10B N1B C2B C1B -110.1(3) no
C10B N1B C2B C3B 127.5(2) no
O1B C1B C2B N1B -7.3(3) yes
O2B C1B C2B N1B 173.8(2) no
O1B C1B C2B C3B 115.3(3) no
O2B C1B C2B C3B -63.6(3) no
N1B C2B C3B C4B -56.2(3) no
C1B C2B C3B C4B -178.1(2) no
C2B C3B C4B C5B 103.9(3) yes
C2B C3B C4B C9B -74.3(3) yes
C9B C4B C5B C6B -0.8(4) no
C3B C4B C5B C6B -179.1(2) no
C4B C5B C6B C7B 2.5(4) no
C4B C5B C6B N2B -175.9(2) no
O4B N2B C6B C5B -2.0(4) no
O3B N2B C6B C5B 175.9(2) no
O4B N2B C6B C7B 179.7(2) no
O3B N2B C6B C7B -2.5(4) no
C5B C6B C7B N3B 178.8(3) no
N2B C6B C7B N3B -2.9(4) no
C5B C6B C7B C8B -2.6(4) no
N2B C6B C7B C8B 175.7(2) no
N3B C7B C8B C9B 179.9(3) no
C6B C7B C8B C9B 1.2(4) no
C7B C8B C9B C4B 0.4(4) no
C5B C4B C9B C8B -0.6(4) no
C3B C4B C9B C8B 177.6(2) no
C2B N1B C10B O5B -0.1(4) yes
C2B N1B C10B O6B 179.1(2) no
C11B O6B C10B O5B -4.1(4) no
C11B O6B C10B N1B 176.7(2) no
C10B O6B C11B C12B -83.6(3) no
O6B C11B C12B C24B -62.4(3) yes
O6B C11B C12B C13B -175.8(2) no
C24B C12B C13B C14B 177.8(3) no
C11B C12B C13B C14B -61.5(4) no
C24B C12B C13B C18B -3.4(3) no
C11B C12B C13B C18B 117.3(3) no
C18B C13B C14B C15B 1.0(5) no
C12B C13B C14B C15B 179.7(3) no
C13B C14B C15B C16B -1.2(5) no
C14B C15B C16B C17B -0.6(5) no
C15B C16B C17B C18B 2.5(5) no
C16B C17B C18B C13B -2.7(4) no
C16B C17B C18B C19B 176.7(3) no
C14B C13B C18B C17B 1.0(4) no
C12B C13B C18B C17B -177.9(2) no
C14B C13B C18B C19B -178.6(3) no
C12B C13B C18B C19B 2.5(3) no
C17B C18B C19B C20B -0.3(5) no
C13B C18B C19B C20B 179.2(3) no
C17B C18B C19B C24B -179.9(3) no
C13B C18B C19B C24B -0.4(3) no
C24B C19B C20B C21B 0.1(4) no
C18B C19B C20B C21B -179.5(3) no
C19B C20B C21B C22B -0.2(5) no
C20B C21B C22B C23B 0.7(5) no
C21B C22B C23B C24B -1.1(4) no
C22B C23B C24B C19B 1.0(4) no
C22B C23B C24B C12B -177.9(3) no
C20B C19B C24B C23B -0.5(4) no
C18B C19B C24B C23B 179.2(2) no
C20B C19B C24B C12B 178.5(3) no
C18B C19B C24B C12B -1.8(3) no
C13B C12B C24B C23B -178.0(3) no
C11B C12B C24B C23B 64.1(4) no
C13B C12B C24B C19B 3.1(3) no
C11B C12B C24B C19B -114.8(3) no
